data_9012534
loop_
_publ_author_name
'Nord, A. G.'
'Kierkegaard, P.'

_publ_section_title
;
 The crystal structure of Mg3(PO4)2
;
_journal_name_full 'Acta Chemica Scandinavica'
_journal_page_first 1466
_journal_page_last 1474
_journal_paper_doi 10.3891/acta.chem.scand.22-1466
_journal_volume 22
_journal_year 1968
_chemical_compound_source Synthetic
_chemical_formula_sum 'Mg3 O8 P2'
_chemical_name_mineral Farringtonite
_space_group_IT_number 14
_symmetry_space_group_name_Hall '-P 2yn'
_symmetry_space_group_name_H-M 'P 1 21/n 1'
_cell_angle_alpha 90
_cell_angle_beta 94.05
_cell_angle_gamma 90
_cell_length_a 7.5957
_cell_length_b 8.2305
_cell_length_c 5.0775
_cell_formula_units_Z 2
_cell_volume 316.634
_database_code_amcsd 0011901
_exptl_crystal_density_diffrn 2.757
_cod_original_formula_sum 'Mg3 P2 O8'
_cod_database_code 9012534

loop_
_space_group_symop_operation_xyz
x,y,z
1/2+x,1/2-y,1/2+z
1/2-x,1/2+y,1/2-z
-x,-y,-z

loop_
_atom_site_label
_atom_site_fract_x
_atom_site_fract_y
_atom_site_fract_z
_atom_site_U_iso_or_equiv
Mg1 0.60950 0.14320 0.09200 0.00595
Mg2 0.00000 0.00000 0.50000 0.00469
P 0.19960 0.19460 0.03550 0.00418
O1 0.05890 0.14460 0.81880 0.00646
O2 0.12620 0.19950 0.30360 0.00709
O3 0.25920 0.36290 0.94700 0.00469
O4 0.35450 0.07590 0.04590 0.00342

loop_
_cod_related_entry_id
_cod_related_entry_database
_cod_related_entry_code
1 AMCSD 0011901
